data_1551736
loop_
_publ_author_name
'MAROUANI, Houda'
'RZAIGUI, Mohamed'
'AL-DEYAB, Salem S.'

_publ_section_title
;
 Synthesis and Crystal Structure of (3-NH3CH2C5H4NH)SO4&#x00B7;H2O
;
_journal_name_full 'X-ray Structure Analysis Online'
_journal_page_first 25
_journal_paper_doi 10.2116/xraystruct.27.25
_journal_volume 27
_journal_year 2011
_chemical_formula_moiety 'C6 H12 N2 O5 S'
_chemical_formula_sum 'C6 H12 N2 O5 S'
_chemical_formula_weight 224.24
_space_group_IT_number 14
_space_group_name_Hall '-P 2ybc'
_space_group_name_H-M_alt 'P 1 21/c 1'
_symmetry_cell_setting monoclinic
_symmetry_Int_Tables_number 14
_symmetry_space_group_name_Hall '-P 2ybc'
_symmetry_space_group_name_H-M 'P 1 21/c 1'
_atom_sites_solution_hydrogens geom
_atom_sites_solution_primary direct
_atom_sites_solution_secondary difmap
_audit_creation_method SHELXL-97
_cell_angle_alpha 90.00
_cell_angle_beta 118.19(5)
_cell_angle_gamma 90.00
_cell_formula_units_Z 4
_cell_length_a 6.493(5)
_cell_length_b 11.560(6)
_cell_length_c 13.384(8)
_cell_measurement_reflns_used 25
_cell_measurement_temperature 293(2)
_cell_measurement_theta_max 11
_cell_measurement_theta_min 9
_cell_volume 885.4(11)
_computing_structure_refinement 'SHELXL-97 (Sheldrick, 1997)'
_diffrn_ambient_temperature 293(2)
_diffrn_measured_fraction_theta_full 0.937
_diffrn_measured_fraction_theta_max 0.937
_diffrn_radiation_monochromator graphite
_diffrn_radiation_source 'fine-focus sealed tube'
_diffrn_radiation_type AgK\a
_diffrn_radiation_wavelength 0.56083
_diffrn_reflns_av_R_equivalents 0.1905
_diffrn_reflns_av_sigmaI/netI 0.1444
_diffrn_reflns_limit_h_max 10
_diffrn_reflns_limit_h_min -10
_diffrn_reflns_limit_k_max 19
_diffrn_reflns_limit_k_min -19
_diffrn_reflns_limit_l_max 22
_diffrn_reflns_limit_l_min -15
_diffrn_reflns_number 10152
_diffrn_reflns_theta_full 28.00
_diffrn_reflns_theta_max 28.00
_diffrn_reflns_theta_min 2.84
_exptl_absorpt_coefficient_mu 0.196
_exptl_absorpt_correction_type none
_exptl_crystal_colour colorless
_exptl_crystal_density_diffrn 1.682
_exptl_crystal_density_method 'not measured'
_exptl_crystal_description prism
_exptl_crystal_F_000 472
_exptl_crystal_size_max 0.35
_exptl_crystal_size_mid 0.25
_exptl_crystal_size_min 0.2
_refine_diff_density_max 1.321
_refine_diff_density_min -1.002
_refine_diff_density_rms 0.121
_refine_ls_extinction_method none
_refine_ls_goodness_of_fit_ref 1.035
_refine_ls_hydrogen_treatment mixed
_refine_ls_matrix_type full
_refine_ls_number_parameters 136
_refine_ls_number_reflns 4078
_refine_ls_number_restraints 3
_refine_ls_restrained_S_all 1.034
_refine_ls_R_factor_all 0.1224
_refine_ls_R_factor_gt 0.0730
_refine_ls_shift/su_max 0.000
_refine_ls_shift/su_mean 0.000
_refine_ls_structure_factor_coef Fsqd
_refine_ls_weighting_details 'calc w=1/[\s^2^(Fo^2^)+(0.1075P)^2^+0.4309P] where P=(Fo^2^+2Fc^2^)/3'
_refine_ls_weighting_scheme calc
_refine_ls_wR_factor_gt 0.1775
_refine_ls_wR_factor_ref 0.2080
_reflns_number_gt 2534
_reflns_number_total 4078
_reflns_threshold_expression >2sigma(I)
_cod_data_source_file 27_25_1.cif
_cod_data_source_block new
_cod_original_cell_volume 885.4(10)
_cod_original_sg_symbol_H-M 'P 21/c'
_cod_database_code 1551736

loop_
_symmetry_equiv_pos_as_xyz
'x, y, z'
'-x, y+1/2, -z+1/2'
'-x, -y, -z'
'x, -y-1/2, z-1/2'

loop_
_atom_site_label
_atom_site_type_symbol
_atom_site_fract_x
_atom_site_fract_y
_atom_site_fract_z
_atom_site_U_iso_or_equiv
_atom_site_adp_type
_atom_site_occupancy
_atom_site_symmetry_multiplicity
_atom_site_calc_flag
_atom_site_refinement_flags
S S 0.61343(10) 0.69140(4) 0.84477(4) 0.02050(14) Uani 1 1 d .
O4 O 0.5235(4) 0.79957(16) 0.78177(15) 0.0326(4) Uani 1 1 d .
O1 O 0.7579(4) 0.72246(16) 0.96672(14) 0.0334(4) Uani 1 1 d .
O2 O 0.7605(4) 0.63179(18) 0.80497(18) 0.0356(4) Uani 1 1 d .
N1 N 0.2238(4) 1.05514(16) 0.98754(16) 0.0246(3) Uani 1 1 d .
H1 H 0.2358 1.1262 1.0087 0.029 Uiso 1 1 calc R
O3 O 0.4211(5) 0.6167(2) 0.8320(2) 0.0435(5) Uani 1 1 d .
C1 C 0.1001(4) 1.03005(18) 0.87618(18) 0.0247(4) Uani 1 1 d .
H1A H 0.0295 1.0893 0.8240 0.030 Uiso 1 1 calc R
N2 N 0.0820(4) 0.90190(18) 0.65672(15) 0.0256(4) Uani 1 1 d .
H2A H 0.1068 0.9767 0.6505 0.038 Uiso 1 1 calc R
H2B H 0.0072 0.8706 0.5879 0.038 Uiso 1 1 calc R
H2C H 0.2183 0.8662 0.6965 0.038 Uiso 1 1 calc R
C2 C 0.0776(4) 0.91709(18) 0.83926(15) 0.0209(3) Uani 1 1 d .
C3 C 0.1836(5) 0.83104(19) 0.91980(18) 0.0261(4) Uani 1 1 d .
H3 H 0.1694 0.7541 0.8972 0.031 Uiso 1 1 calc R
C6 C -0.0615(4) 0.8890(2) 0.71515(18) 0.0264(4) Uani 1 1 d .
H6A H -0.1188 0.8102 0.7064 0.032 Uiso 1 1 calc R
H6B H -0.1955 0.9402 0.6805 0.032 Uiso 1 1 calc R
C5 C 0.3288(4) 0.9730(2) 1.06625(18) 0.0254(4) Uani 1 1 d .
H5 H 0.4133 0.9932 1.1424 0.030 Uiso 1 1 calc R
C4 C 0.3110(5) 0.8591(2) 1.03412(18) 0.0271(4) Uani 1 1 d .
H4 H 0.3832 0.8015 1.0881 0.033 Uiso 1 1 calc R
O5 O 0.6937(8) 0.4294(3) 0.9833(3) 0.0613(8) Uani 1 1 d D
H15 H 0.683(9) 0.432(4) 1.044(2) 0.050(13) Uiso 1 1 d D
H25 H 0.585(7) 0.464(4) 0.926(3) 0.059(15) Uiso 1 1 d D

loop_
_atom_site_aniso_label
_atom_site_aniso_U_11
_atom_site_aniso_U_22
_atom_site_aniso_U_33
_atom_site_aniso_U_23
_atom_site_aniso_U_13
_atom_site_aniso_U_12
S 0.0254(2) 0.0179(2) 0.01383(18) -0.00144(14) 0.00563(14) -0.00007(16)
O4 0.0419(11) 0.0249(7) 0.0224(7) 0.0059(6) 0.0081(7) 0.0080(7)
O1 0.0480(12) 0.0243(7) 0.0155(6) -0.0012(5) 0.0048(6) 0.0023(7)
O2 0.0413(11) 0.0313(8) 0.0368(9) -0.0042(7) 0.0205(8) 0.0067(8)
N1 0.0298(9) 0.0212(7) 0.0226(7) -0.0058(6) 0.0122(6) -0.0040(6)
O3 0.0433(13) 0.0402(11) 0.0500(12) -0.0112(9) 0.0244(10) -0.0190(9)
C1 0.0310(10) 0.0213(8) 0.0190(7) -0.0008(6) 0.0095(7) 0.0002(7)
N2 0.0308(9) 0.0275(8) 0.0166(6) -0.0008(6) 0.0096(6) 0.0003(7)
C2 0.0233(8) 0.0207(7) 0.0150(6) -0.0015(5) 0.0058(6) -0.0020(6)
C3 0.0328(11) 0.0211(8) 0.0213(8) -0.0015(6) 0.0102(7) -0.0001(7)
C6 0.0227(9) 0.0346(10) 0.0179(7) -0.0043(7) 0.0064(6) -0.0026(8)
C5 0.0259(9) 0.0304(9) 0.0172(7) -0.0041(7) 0.0079(6) -0.0030(7)
C4 0.0335(11) 0.0255(9) 0.0181(7) 0.0025(6) 0.0087(7) 0.0012(8)
O5 0.075(2) 0.0572(17) 0.0545(16) 0.0108(13) 0.0328(16) 0.0122(16)

loop_
_atom_type_symbol
_atom_type_description
_atom_type_scat_dispersion_real
_atom_type_scat_dispersion_imag
_atom_type_scat_source
C C 0.0015 0.0009 'International Tables Vol C Tables 4.2.6.8 and 6.1.1.4'
H H 0.0000 0.0000 'International Tables Vol C Tables 4.2.6.8 and 6.1.1.4'
N N 0.0030 0.0019 'International Tables Vol C Tables 4.2.6.8 and 6.1.1.4'
O O 0.0056 0.0036 'International Tables Vol C Tables 4.2.6.8 and 6.1.1.4'
S S 0.0826 0.0763 'International Tables Vol C Tables 4.2.6.8 and 6.1.1.4'

loop_
_geom_angle_atom_site_label_1
_geom_angle_atom_site_label_2
_geom_angle_atom_site_label_3
_geom_angle
O3 S O4 110.54(17)
O3 S O2 110.31(15)
O4 S O2 110.03(14)
O3 S O1 109.34(15)
O4 S O1 107.32(12)
O2 S O1 109.25(15)
C5 N1 C1 122.2(2)
C5 N1 H1 118.9
C1 N1 H1 118.9
N1 C1 C2 120.42(19)
N1 C1 H1A 119.8
C2 C1 H1A 119.8
C6 N2 H2A 109.5
C6 N2 H2B 109.5
H2A N2 H2B 109.5
C6 N2 H2C 109.5
H2A N2 H2C 109.5
H2B N2 H2C 109.5
C1 C2 C3 118.09(18)
C1 C2 C6 120.43(19)
C3 C2 C6 121.5(2)
C2 C3 C4 120.4(2)
C2 C3 H3 119.8
C4 C3 H3 119.8
N2 C6 C2 111.3(2)
N2 C6 H6A 109.4
C2 C6 H6A 109.4
N2 C6 H6B 109.4
C2 C6 H6B 109.4
H6A C6 H6B 108.0
N1 C5 C4 119.78(19)
N1 C5 H5 120.1
C4 C5 H5 120.1
C5 C4 C3 119.1(2)
C5 C4 H4 120.4
C3 C4 H4 120.4
H15 O5 H25 116(3)

loop_
_geom_bond_atom_site_label_1
_geom_bond_atom_site_label_2
_geom_bond_distance
S O3 1.460(3)
S O4 1.4664(19)
S O2 1.467(2)
S O1 1.492(2)
N1 C5 1.340(3)
N1 C1 1.349(3)
N1 H1 0.8600
C1 C2 1.379(3)
C1 H1A 0.9300
N2 C6 1.480(3)
N2 H2A 0.8900
N2 H2B 0.8900
N2 H2C 0.8900
C2 C3 1.387(3)
C2 C6 1.504(3)
C3 C4 1.391(3)
C3 H3 0.9300
C6 H6A 0.9700
C6 H6B 0.9700
C5 C4 1.373(3)
C5 H5 0.9300
C4 H4 0.9300
O5 H15 0.853(10)
O5 H25 0.854(10)

loop_
_geom_hbond_atom_site_label_D
_geom_hbond_atom_site_label_H
_geom_hbond_atom_site_label_A
_geom_hbond_distance_DH
_geom_hbond_distance_HA
_geom_hbond_distance_DA
_geom_hbond_angle_DHA
_geom_hbond_site_symmetry_A
N1 H1 O1 0.86 1.78 2.632(3) 172.5 3_677
N1 H1 O4 0.86 2.63 3.203(3) 125.4 3_677
N2 H2A O2 0.89 1.96 2.806(3) 159.2 2_656
N2 H2B O1 0.89 1.98 2.812(3) 154.6 4_475
N2 H2C O4 0.89 1.92 2.808(4) 175.8 .
O5 H15 O3 0.853(10) 2.14(2) 2.948(5) 158(5) 3_667
O5 H25 O3 0.854(10) 2.14(3) 2.921(5) 152(5) .
C3 H3 O5 0.93 2.55 3.226(4) 129.8 3_667
C4 H4 O4 0.93 2.59 3.455(3) 155.8 4_576
C5 H5 O4 0.93 2.56 3.182(3) 124.7 3_677
C6 H6B O3 0.97 2.47 3.374(4) 154.8 2_556
